data_7246608
loop_
_publ_author_name
'Wang, Renjie'
'Zhang, Nana'
'Zhang, Yonghong'
'Wang, Bin'
'Xia, Yu'
'Sun, Kai'
'Jin, Weiwei'
'Li, Xinyong'
'Liu, Chenjiang'

_publ_section_title
;
 Versatile electrooxidative amino- and oxyselenation of alkenes
;
_journal_issue 10
_journal_name_full 'Green Chemistry'
_journal_page_first 3925
_journal_page_last 3930
_journal_paper_doi 10.1039/D3GC00837A
_journal_volume 25
_journal_year 2023
_chemical_formula_moiety 'C19 H19 N O3 S Se'
_chemical_formula_sum 'C19 H19 N O3 S Se'
_chemical_formula_weight 420.37
_space_group_crystal_system monoclinic
_space_group_IT_number 14
_space_group_name_Hall '-P 2ybc'
_space_group_name_H-M_alt 'P 1 21/c 1'
_atom_sites_solution_hydrogens geom
_atom_sites_solution_primary dual
_audit_creation_date 2022-07-18
_audit_creation_method
;
Olex2 1.5
(compiled 2022.04.07 svn.rca3783a0 for OlexSys, GUI svn.r6498)
;
_audit_update_record
;
2022-07-22 deposited with the CCDC.	2023-04-10 downloaded from the CCDC.
;
_cell_angle_alpha 90
_cell_angle_beta 111.498(4)
_cell_angle_gamma 90
_cell_formula_units_Z 4
_cell_length_a 14.852(3)
_cell_length_b 8.3709(17)
_cell_length_c 15.745(3)
_cell_measurement_reflns_used 2852
_cell_measurement_temperature 296.15
_cell_measurement_theta_max 25.00
_cell_measurement_theta_min 2.80
_cell_volume 1821.3(6)
_computing_cell_refinement 'SAINT v8.34A (Bruker, 2013)'
_computing_data_reduction 'SAINT v8.34A (Bruker, 2013)'
_computing_molecular_graphics 'Olex2 1.5 (Dolomanov et al., 2009)'
_computing_publication_material 'Olex2 1.5 (Dolomanov et al., 2009)'
_computing_structure_refinement 'SHELXL 2018/3 (Sheldrick, 2015)'
_computing_structure_solution 'SHELXT 2014/5 (Sheldrick, 2014)'
_diffrn_ambient_temperature 296.15
_diffrn_measured_fraction_theta_full 0.998
_diffrn_measured_fraction_theta_max 0.981
_diffrn_measurement_device_type 'Bruker APEX-II CCD'
_diffrn_measurement_method '\f and \w scans'
_diffrn_radiation_type MoK\a
_diffrn_radiation_wavelength 0.71073
_diffrn_reflns_av_R_equivalents 0.0436
_diffrn_reflns_av_unetI/netI 0.0554
_diffrn_reflns_Laue_measured_fraction_full 0.998
_diffrn_reflns_Laue_measured_fraction_max 0.981
_diffrn_reflns_limit_h_max 16
_diffrn_reflns_limit_h_min -19
_diffrn_reflns_limit_k_max 10
_diffrn_reflns_limit_k_min -10
_diffrn_reflns_limit_l_max 20
_diffrn_reflns_limit_l_min -18
_diffrn_reflns_number 10639
_diffrn_reflns_point_group_measured_fraction_full 0.998
_diffrn_reflns_point_group_measured_fraction_max 0.981
_diffrn_reflns_theta_full 25.242
_diffrn_reflns_theta_max 27.601
_diffrn_reflns_theta_min 2.627
_diffrn_source_current 30.0
_diffrn_source_power 1.5
_diffrn_source_voltage 50.0
_diffrn_standards_number 0
_exptl_absorpt_coefficient_mu 2.194
_exptl_absorpt_correction_T_max 0.7456
_exptl_absorpt_correction_T_min 0.5832
_exptl_absorpt_correction_type multi-scan
_exptl_absorpt_process_details
;
SADABS-2014/5 (Bruker,2014/5) was used for absorption correction.
wR2(int) was 0.0808 before and 0.0286 after correction.
The Ratio of minimum to maximum transmission is 0.7822.
The \l/2 correction factor is 0.00150.
;
_exptl_crystal_density_diffrn 1.533
_exptl_crystal_description block
_exptl_crystal_F_000 856
_exptl_crystal_size_max 0.2
_exptl_crystal_size_mid 0.15
_exptl_crystal_size_min 0.1
_refine_diff_density_max 0.341
_refine_diff_density_min -0.404
_refine_diff_density_rms 0.073
_refine_ls_extinction_method none
_refine_ls_goodness_of_fit_ref 1.033
_refine_ls_hydrogen_treatment constr
_refine_ls_matrix_type full
_refine_ls_number_parameters 226
_refine_ls_number_reflns 4149
_refine_ls_number_restraints 0
_refine_ls_restrained_S_all 1.033
_refine_ls_R_factor_all 0.0802
_refine_ls_R_factor_gt 0.0406
_refine_ls_shift/su_max 0.001
_refine_ls_shift/su_mean 0.000
_refine_ls_structure_factor_coef Fsqd
_refine_ls_weighting_details 'w=1/[\s^2^(Fo^2^)+(0.0453P)^2^+0.0404P] where P=(Fo^2^+2Fc^2^)/3'
_refine_ls_weighting_scheme calc
_refine_ls_wR_factor_gt 0.0854
_refine_ls_wR_factor_ref 0.0967
_reflns_Friedel_coverage 0.000
_reflns_number_gt 2761
_reflns_number_total 4149
_reflns_threshold_expression 'I > 2\s(I)'
_cod_data_source_file d3gc00837a2.cif
_cod_data_source_block 220717h_0m
_cod_depositor_comments 'Adding full bibliography for 7246608--7246610.cif.'
_cod_database_code 7246608
_shelx_shelxl_version_number 2018/3
_shelx_space_group_comment
;
The symmetry employed for this shelxl refinement is uniquely defined
by the following loop, which should always be used as a source of
symmetry information in preference to the above space-group names.
They are only intended as comments.
;
_shelx_estimated_absorpt_t_max 0.810
_shelx_estimated_absorpt_t_min 0.668
_olex2_refinement_description
;
1. Fixed Uiso
 At 1.2 times of:
  All C(H) groups, All C(H,H) groups
2.a Ternary CH refined with riding coordinates:
 C00A(H00A), C00B(H00B)
2.b Secondary CH2 refined with riding coordinates:
 C00G(H00G,H00H), C00H(H00I,H00J), C00K(H00L,H00M), C00L(H00N,H00O)
2.c Aromatic/amide H refined with riding coordinates:
 C00C(H00C), C00D(H00D), C00E(H00E), C00F(H00F), C00J(H00K), C00M(H00P),
 C00N(H00Q), C00O(H00R), C00P(H00S)
;
_olex2_submission_special_instructions 'No special instructions were received'

loop_
_space_group_symop_operation_xyz
'x, y, z'
'-x, y+1/2, -z+1/2'
'-x, -y, -z'
'x, -y-1/2, z-1/2'

loop_
_atom_site_label
_atom_site_type_symbol
_atom_site_fract_x
_atom_site_fract_y
_atom_site_fract_z
_atom_site_U_iso_or_equiv
_atom_site_adp_type
_atom_site_occupancy
_atom_site_site_symmetry_order
_atom_site_calc_flag
_atom_site_refinement_flags_posn
_atom_site_refinement_flags_adp
_atom_site_refinement_flags_occupancy
_atom_site_disorder_assembly
_atom_site_disorder_group
Se01 Se 0.60030(2) 0.41518(4) 0.32033(2) 0.05158(14) Uani 1 1 d . . . . .
S002 S 0.84644(5) 0.50849(9) 0.53115(5) 0.03764(19) Uani 1 1 d . . . . .
O003 O 0.84660(15) 0.2190(2) 0.35178(12) 0.0461(5) Uani 1 1 d . . . . .
N004 N 0.82905(15) 0.4449(2) 0.42620(13) 0.0296(5) Uani 1 1 d . . . . .
O005 O 0.75920(17) 0.5699(3) 0.53473(14) 0.0575(6) Uani 1 1 d . . . . .
O006 O 0.92996(17) 0.6076(2) 0.56465(14) 0.0581(6) Uani 1 1 d . . . . .
C007 C 0.85029(18) 0.2855(3) 0.42064(17) 0.0317(6) Uani 1 1 d . . . . .
C008 C 0.87335(18) 0.3165(3) 0.57765(16) 0.0302(6) Uani 1 1 d . . . . .
C009 C 0.87617(18) 0.2116(3) 0.51220(16) 0.0304(6) Uani 1 1 d . . . . .
C00A C 0.6856(2) 0.5943(3) 0.32173(19) 0.0371(7) Uani 1 1 d . . . . .
H00A H 0.684955 0.666315 0.370586 0.044 Uiso 1 1 calc R U . . .
C00B C 0.78971(19) 0.5461(3) 0.34365(17) 0.0339(6) Uani 1 1 d . . . . .
H00B H 0.791127 0.481548 0.292229 0.041 Uiso 1 1 calc R U . . .
C00C C 0.89469(19) 0.2730(4) 0.66637(17) 0.0394(7) Uani 1 1 d . . . . .
H00C H 0.892421 0.346442 0.709850 0.047 Uiso 1 1 calc R U . . .
C00D C 0.9014(2) 0.0551(3) 0.53532(19) 0.0420(7) Uani 1 1 d . . . . .
H00D H 0.903331 -0.017629 0.491385 0.050 Uiso 1 1 calc R U . . .
C00E C 0.9235(2) 0.0078(4) 0.6238(2) 0.0491(8) Uani 1 1 d . . . . .
H00E H 0.941191 -0.097612 0.640325 0.059 Uiso 1 1 calc R U . . .
C00F C 0.9197(2) 0.1163(4) 0.6889(2) 0.0469(8) Uani 1 1 d . . . . .
H00F H 0.934213 0.082503 0.748766 0.056 Uiso 1 1 calc R U . . .
C00G C 0.8542(2) 0.6903(4) 0.3500(2) 0.0445(7) Uani 1 1 d . . . . .
H00G H 0.857073 0.755217 0.401983 0.053 Uiso 1 1 calc R U . . .
H00H H 0.919289 0.654425 0.359568 0.053 Uiso 1 1 calc R U . . .
C00H C 0.6503(2) 0.6913(4) 0.23353(18) 0.0434(7) Uani 1 1 d . . . . .
H00I H 0.650601 0.624214 0.183408 0.052 Uiso 1 1 calc R U . . .
H00J H 0.584175 0.725438 0.220727 0.052 Uiso 1 1 calc R U . . .
C00I C 0.5610(2) 0.3485(4) 0.19505(19) 0.0460(8) Uani 1 1 d . . . . .
C00J C 0.4731(2) 0.3984(4) 0.1327(2) 0.0591(10) Uani 1 1 d . . . . .
H00K H 0.434840 0.469081 0.150298 0.071 Uiso 1 1 calc R U . . .
C00K C 0.8162(2) 0.7903(4) 0.2638(2) 0.0586(9) Uani 1 1 d . . . . .
H00L H 0.854951 0.886484 0.272246 0.070 Uiso 1 1 calc R U . . .
H00M H 0.822898 0.730554 0.213671 0.070 Uiso 1 1 calc R U . . .
C00L C 0.7128(3) 0.8357(4) 0.2397(2) 0.0574(9) Uani 1 1 d . . . . .
H00N H 0.690170 0.891180 0.181571 0.069 Uiso 1 1 calc R U . . .
H00O H 0.707245 0.908176 0.285595 0.069 Uiso 1 1 calc R U . . .
C00M C 0.6172(3) 0.2474(4) 0.1672(2) 0.0587(9) Uani 1 1 d . . . . .
H00P H 0.676447 0.213060 0.208955 0.070 Uiso 1 1 calc R U . . .
C00N C 0.4421(3) 0.3427(6) 0.0439(2) 0.0727(11) Uani 1 1 d . . . . .
H00Q H 0.382142 0.373530 0.001855 0.087 Uiso 1 1 calc R U . . .
C00O C 0.4996(4) 0.2429(5) 0.0185(3) 0.0783(12) Uani 1 1 d . . . . .
H00R H 0.478444 0.205797 -0.041299 0.094 Uiso 1 1 calc R U . . .
C00P C 0.5873(3) 0.1960(5) 0.0784(2) 0.0742(11) Uani 1 1 d . . . . .
H00S H 0.626620 0.129819 0.059529 0.089 Uiso 1 1 calc R U . . .

loop_
_atom_site_aniso_label
_atom_site_aniso_U_11
_atom_site_aniso_U_22
_atom_site_aniso_U_33
_atom_site_aniso_U_23
_atom_site_aniso_U_13
_atom_site_aniso_U_12
Se01 0.0419(2) 0.0727(3) 0.04095(19) 0.00328(16) 0.01618(14) -0.01872(16)
S002 0.0450(4) 0.0345(4) 0.0290(3) -0.0056(3) 0.0084(3) 0.0047(3)
O003 0.0658(14) 0.0440(13) 0.0311(10) -0.0080(9) 0.0207(10) 0.0055(10)
N004 0.0331(12) 0.0294(13) 0.0234(10) 0.0010(9) 0.0068(9) 0.0004(10)
O005 0.0656(15) 0.0636(15) 0.0448(12) -0.0020(11) 0.0219(11) 0.0328(12)
O006 0.0723(16) 0.0398(13) 0.0461(12) -0.0081(10) 0.0027(11) -0.0187(11)
C007 0.0311(15) 0.0338(17) 0.0285(14) -0.0013(12) 0.0087(12) -0.0032(12)
C008 0.0302(14) 0.0328(16) 0.0284(13) -0.0011(12) 0.0116(11) 0.0008(12)
C009 0.0322(15) 0.0325(16) 0.0265(13) -0.0033(12) 0.0110(11) -0.0029(12)
C00A 0.0340(15) 0.0363(17) 0.0398(15) 0.0013(13) 0.0122(13) -0.0002(13)
C00B 0.0350(16) 0.0349(16) 0.0311(14) 0.0051(12) 0.0113(12) -0.0002(12)
C00C 0.0448(17) 0.0466(19) 0.0278(15) -0.0050(13) 0.0143(13) 0.0010(14)
C00D 0.0546(19) 0.0332(17) 0.0394(16) -0.0050(13) 0.0187(14) 0.0012(14)
C00E 0.057(2) 0.0404(19) 0.0493(19) 0.0131(15) 0.0186(16) 0.0054(16)
C00F 0.049(2) 0.057(2) 0.0362(16) 0.0108(15) 0.0183(15) 0.0030(15)
C00G 0.0367(16) 0.0435(19) 0.0525(18) 0.0074(15) 0.0153(14) -0.0071(14)
C00H 0.0404(17) 0.049(2) 0.0380(16) 0.0097(14) 0.0116(13) 0.0100(14)
C00I 0.0422(18) 0.051(2) 0.0403(16) 0.0065(15) 0.0095(14) -0.0168(15)
C00J 0.0375(18) 0.077(3) 0.059(2) 0.0112(19) 0.0124(16) -0.0110(17)
C00K 0.062(2) 0.048(2) 0.067(2) 0.0215(18) 0.0255(18) -0.0097(17)
C00L 0.071(2) 0.042(2) 0.055(2) 0.0175(16) 0.0178(18) 0.0079(18)
C00M 0.061(2) 0.052(2) 0.053(2) 0.0006(17) 0.0082(17) 0.0021(18)
C00N 0.050(2) 0.098(3) 0.050(2) 0.016(2) -0.0045(18) -0.014(2)
C00O 0.102(3) 0.070(3) 0.048(2) -0.003(2) 0.009(2) -0.018(3)
C00P 0.095(3) 0.062(3) 0.057(2) -0.008(2) 0.018(2) 0.006(2)

loop_
_atom_type_symbol
_atom_type_description
_atom_type_scat_dispersion_real
_atom_type_scat_dispersion_imag
_atom_type_scat_source
C C 0.0033 0.0016 'International Tables Vol C Tables 4.2.6.8 and 6.1.1.4'
H H 0.0000 0.0000 'International Tables Vol C Tables 4.2.6.8 and 6.1.1.4'
N N 0.0061 0.0033 'International Tables Vol C Tables 4.2.6.8 and 6.1.1.4'
O O 0.0106 0.0060 'International Tables Vol C Tables 4.2.6.8 and 6.1.1.4'
S S 0.1246 0.1234 'International Tables Vol C Tables 4.2.6.8 and 6.1.1.4'
Se Se -0.0929 2.2259 'International Tables Vol C Tables 4.2.6.8 and 6.1.1.4'

loop_
_geom_angle_atom_site_label_1
_geom_angle_atom_site_label_2
_geom_angle_atom_site_label_3
_geom_angle
_geom_angle_site_symmetry_1
_geom_angle_site_symmetry_3
_geom_angle_publ_flag
C00I Se01 C00A 100.70(12) . . ?
N004 S002 C008 92.88(11) . . ?
O005 S002 N004 110.17(12) . . ?
O005 S002 O006 117.40(14) . . ?
O005 S002 C008 112.90(13) . . ?
O006 S002 N004 110.58(13) . . ?
O006 S002 C008 110.23(13) . . ?
C007 N004 S002 114.59(17) . . ?
C007 N004 C00B 121.5(2) . . ?
C00B N004 S002 123.82(18) . . ?
O003 C007 N004 124.7(2) . . ?
O003 C007 C009 126.4(2) . . ?
N004 C007 C009 109.0(2) . . ?
C009 C008 S002 109.87(18) . . ?
C00C C008 S002 127.2(2) . . ?
C00C C008 C009 122.8(3) . . ?
C008 C009 C007 113.3(2) . . ?
C008 C009 C00D 119.6(2) . . ?
C00D C009 C007 127.1(2) . . ?
Se01 C00A H00A 106.7 . . ?
C00B C00A Se01 113.71(18) . . ?
C00B C00A H00A 106.7 . . ?
C00B C00A C00H 109.4(2) . . ?
C00H C00A Se01 113.09(19) . . ?
C00H C00A H00A 106.7 . . ?
N004 C00B C00A 113.3(2) . . ?
N004 C00B H00B 106.8 . . ?
N004 C00B C00G 111.1(2) . . ?
C00A C00B H00B 106.8 . . ?
C00A C00B C00G 111.7(2) . . ?
C00G C00B H00B 106.8 . . ?
C008 C00C H00C 121.3 . . ?
C008 C00C C00F 117.3(3) . . ?
C00F C00C H00C 121.3 . . ?
C009 C00D H00D 120.4 . . ?
C00E C00D C009 119.1(3) . . ?
C00E C00D H00D 120.4 . . ?
C00D C00E H00E 119.9 . . ?
C00D C00E C00F 120.3(3) . . ?
C00F C00E H00E 119.9 . . ?
C00C C00F C00E 121.0(3) . . ?
C00C C00F H00F 119.5 . . ?
C00E C00F H00F 119.5 . . ?
C00B C00G H00G 109.4 . . ?
C00B C00G H00H 109.4 . . ?
H00G C00G H00H 108.0 . . ?
C00K C00G C00B 111.1(2) . . ?
C00K C00G H00G 109.4 . . ?
C00K C00G H00H 109.4 . . ?
C00A C00H H00I 109.3 . . ?
C00A C00H H00J 109.3 . . ?
H00I C00H H00J 107.9 . . ?
C00L C00H C00A 111.7(2) . . ?
C00L C00H H00I 109.3 . . ?
C00L C00H H00J 109.3 . . ?
C00J C00I Se01 119.6(3) . . ?
C00M C00I Se01 121.1(2) . . ?
C00M C00I C00J 119.2(3) . . ?
C00I C00J H00K 120.2 . . ?
C00I C00J C00N 119.7(4) . . ?
C00N C00J H00K 120.2 . . ?
C00G C00K H00L 109.1 . . ?
C00G C00K H00M 109.1 . . ?
H00L C00K H00M 107.9 . . ?
C00L C00K C00G 112.3(3) . . ?
C00L C00K H00L 109.1 . . ?
C00L C00K H00M 109.1 . . ?
C00H C00L H00N 109.3 . . ?
C00H C00L H00O 109.3 . . ?
C00K C00L C00H 111.4(3) . . ?
C00K C00L H00N 109.3 . . ?
C00K C00L H00O 109.3 . . ?
H00N C00L H00O 108.0 . . ?
C00I C00M H00P 119.6 . . ?
C00I C00M C00P 120.8(3) . . ?
C00P C00M H00P 119.6 . . ?
C00J C00N H00Q 120.2 . . ?
C00O C00N C00J 119.6(4) . . ?
C00O C00N H00Q 120.2 . . ?
C00N C00O H00R 119.3 . . ?
C00N C00O C00P 121.4(4) . . ?
C00P C00O H00R 119.3 . . ?
C00M C00P H00S 120.4 . . ?
C00O C00P C00M 119.2(4) . . ?
C00O C00P H00S 120.4 . . ?

loop_
_geom_bond_atom_site_label_1
_geom_bond_atom_site_label_2
_geom_bond_distance
_geom_bond_site_symmetry_2
_geom_bond_publ_flag
Se01 C00A 1.957(3) . ?
Se01 C00I 1.923(3) . ?
S002 N004 1.664(2) . ?
S002 O005 1.414(2) . ?
S002 O006 1.423(2) . ?
S002 C008 1.751(3) . ?
O003 C007 1.202(3) . ?
N004 C007 1.381(3) . ?
N004 C00B 1.480(3) . ?
C007 C009 1.484(3) . ?
C008 C009 1.366(3) . ?
C008 C00C 1.364(3) . ?
C009 C00D 1.374(4) . ?
C00A H00A 0.9800 . ?
C00A C00B 1.511(4) . ?
C00A C00H 1.526(4) . ?
C00B H00B 0.9800 . ?
C00B C00G 1.521(4) . ?
C00C H00C 0.9300 . ?
C00C C00F 1.374(4) . ?
C00D H00D 0.9300 . ?
C00D C00E 1.367(4) . ?
C00E H00E 0.9300 . ?
C00E C00F 1.387(4) . ?
C00F H00F 0.9300 . ?
C00G H00G 0.9700 . ?
C00G H00H 0.9700 . ?
C00G C00K 1.517(4) . ?
C00H H00I 0.9700 . ?
C00H H00J 0.9700 . ?
C00H C00L 1.506(4) . ?
C00I C00J 1.380(4) . ?
C00I C00M 1.369(5) . ?
C00J H00K 0.9300 . ?
C00J C00N 1.383(5) . ?
C00K H00L 0.9700 . ?
C00K H00M 0.9700 . ?
C00K C00L 1.489(5) . ?
C00L H00N 0.9700 . ?
C00L H00O 0.9700 . ?
C00M H00P 0.9300 . ?
C00M C00P 1.371(5) . ?
C00N H00Q 0.9300 . ?
C00N C00O 1.355(6) . ?
C00O H00R 0.9300 . ?
C00O C00P 1.357(5) . ?
C00P H00S 0.9300 . ?

loop_
_geom_torsion_atom_site_label_1
_geom_torsion_atom_site_label_2
_geom_torsion_atom_site_label_3
_geom_torsion_atom_site_label_4
_geom_torsion
_geom_torsion_site_symmetry_1
_geom_torsion_site_symmetry_2
_geom_torsion_site_symmetry_3
_geom_torsion_site_symmetry_4
_geom_torsion_publ_flag
Se01 C00A C00B N004 -49.9(3) . . . . ?
Se01 C00A C00B C00G -176.29(19) . . . . ?
Se01 C00A C00H C00L 175.3(2) . . . . ?
Se01 C00I C00J C00N -176.0(3) . . . . ?
Se01 C00I C00M C00P 177.8(3) . . . . ?
S002 N004 C007 O003 -176.5(2) . . . . ?
S002 N004 C007 C009 4.5(3) . . . . ?
S002 N004 C00B C00A -66.5(3) . . . . ?
S002 N004 C00B C00G 60.3(3) . . . . ?
S002 C008 C009 C007 -3.5(3) . . . . ?
S002 C008 C009 C00D 176.5(2) . . . . ?
S002 C008 C00C C00F -175.9(2) . . . . ?
O003 C007 C009 C008 -179.4(3) . . . . ?
O003 C007 C009 C00D 0.6(5) . . . . ?
N004 S002 C008 C009 5.2(2) . . . . ?
N004 S002 C008 C00C -178.6(3) . . . . ?
N004 C007 C009 C008 -0.4(3) . . . . ?
N004 C007 C009 C00D 179.6(3) . . . . ?
N004 C00B C00G C00K 177.6(2) . . . . ?
O005 S002 N004 C007 -121.4(2) . . . . ?
O005 S002 N004 C00B 55.9(2) . . . . ?
O005 S002 C008 C009 118.5(2) . . . . ?
O005 S002 C008 C00C -65.3(3) . . . . ?
O006 S002 N004 C007 107.2(2) . . . . ?
O006 S002 N004 C00B -75.6(2) . . . . ?
O006 S002 C008 C009 -108.0(2) . . . . ?
O006 S002 C008 C00C 68.2(3) . . . . ?
C007 N004 C00B C00A 110.6(3) . . . . ?
C007 N004 C00B C00G -122.7(3) . . . . ?
C007 C009 C00D C00E 179.7(3) . . . . ?
C008 S002 N004 C007 -5.7(2) . . . . ?
C008 S002 N004 C00B 171.6(2) . . . . ?
C008 C009 C00D C00E -0.2(4) . . . . ?
C008 C00C C00F C00E 0.4(4) . . . . ?
C009 C008 C00C C00F -0.1(4) . . . . ?
C009 C00D C00E C00F 0.6(5) . . . . ?
C00A C00B C00G C00K -54.8(3) . . . . ?
C00A C00H C00L C00K 56.2(4) . . . . ?
C00B N004 C007 O003 6.2(4) . . . . ?
C00B N004 C007 C009 -172.8(2) . . . . ?
C00B C00A C00H C00L -56.9(3) . . . . ?
C00B C00G C00K C00L 53.2(4) . . . . ?
C00C C008 C009 C007 -180.0(2) . . . . ?
C00C C008 C009 C00D 0.0(4) . . . . ?
C00D C00E C00F C00C -0.7(5) . . . . ?
C00G C00K C00L C00H -54.0(4) . . . . ?
C00H C00A C00B N004 -177.4(2) . . . . ?
C00H C00A C00B C00G 56.3(3) . . . . ?
C00I C00J C00N C00O -1.7(6) . . . . ?
C00I C00M C00P C00O -1.9(6) . . . . ?
C00J C00I C00M C00P 0.2(5) . . . . ?
C00J C00N C00O C00P 0.0(6) . . . . ?
C00M C00I C00J C00N 1.5(5) . . . . ?
C00N C00O C00P C00M 1.7(6) . . . . ?
